data_2222045
loop_
_publ_author_name
'Ahmad, Kartini'
'Thomas, Noel F.'
'Din, Mohd Fadzli'
'Awang, Khalijah'
'Ng, Seik Weng'

_publ_section_title
;
 <i>N</i>'-{2-[2-(4-Methoxyphenyl)ethenyl]phenyl}acetamide
;
_journal_coeditor_code HG2513
_journal_issue 6
_journal_name_full 'Acta Crystallographica Section E'
_journal_page_first o1289
_journal_paper_doi 10.1107/S1600536809017395
_journal_volume 65
_journal_year 2009
_chemical_formula_iupac 'C17 H17 N O2'
_chemical_formula_moiety 'C17 H17 N O2'
_chemical_formula_sum 'C17 H17 N O2'
_chemical_formula_weight 267.32
_chemical_name_systematic
;
<i>N</i>'-{2-[2-(4-Methoxyphenyl)ethenyl]phenyl}acetamide
;
_space_group_IT_number 4
_symmetry_cell_setting monoclinic
_symmetry_space_group_name_Hall 'P 2yb'
_symmetry_space_group_name_H-M 'P 1 21 1'
_atom_sites_solution_hydrogens geom
_atom_sites_solution_primary direct
_atom_sites_solution_secondary difmap
_audit_creation_method SHELXL-97
_cell_angle_alpha 90.00
_cell_angle_beta 98.4020(10)
_cell_angle_gamma 90.00
_cell_formula_units_Z 2
_cell_length_a 5.42250(10)
_cell_length_b 9.4222(2)
_cell_length_c 13.5653(3)
_cell_measurement_reflns_used 3188
_cell_measurement_temperature 100(2)
_cell_measurement_theta_max 28.3
_cell_measurement_theta_min 2.6
_cell_volume 685.64(2)
_computing_cell_refinement 'SAINT (Bruker, 2008)'
_computing_data_collection 'APEX2 (Bruker, 2008)'
_computing_data_reduction 'SAINT (Bruker, 2008)'
_computing_molecular_graphics 'X-Seed (Barbour, 2001)'
_computing_publication_material 'publCIF (Westrip, 2009)'
_computing_structure_refinement 'SHELXL97 (Sheldrick, 2008)'
_computing_structure_solution 'SHELXS97 (Sheldrick, 2008)'
_diffrn_ambient_temperature 100(2)
_diffrn_measured_fraction_theta_full 0.994
_diffrn_measured_fraction_theta_max 0.994
_diffrn_measurement_device_type 'Bruker SMART APEX diffractometer'
_diffrn_measurement_method '\w scans'
_diffrn_radiation_monochromator graphite
_diffrn_radiation_source 'fine-focus sealed tube'
_diffrn_radiation_type MoK\a
_diffrn_radiation_wavelength 0.71073
_diffrn_reflns_av_R_equivalents 0.0161
_diffrn_reflns_av_sigmaI/netI 0.0198
_diffrn_reflns_limit_h_max 6
_diffrn_reflns_limit_h_min -7
_diffrn_reflns_limit_k_max 12
_diffrn_reflns_limit_k_min -11
_diffrn_reflns_limit_l_max 17
_diffrn_reflns_limit_l_min -17
_diffrn_reflns_number 4781
_diffrn_reflns_theta_full 27.50
_diffrn_reflns_theta_max 27.50
_diffrn_reflns_theta_min 1.52
_diffrn_standards_decay_% 0
_diffrn_standards_interval_count 0
_diffrn_standards_interval_time 0
_diffrn_standards_number 0
_exptl_absorpt_coefficient_mu 0.085
_exptl_absorpt_correction_type none
_exptl_crystal_colour Colorless
_exptl_crystal_density_diffrn 1.295
_exptl_crystal_density_method 'not measured'
_exptl_crystal_description Block
_exptl_crystal_F_000 284
_exptl_crystal_size_max 0.25
_exptl_crystal_size_mid 0.20
_exptl_crystal_size_min 0.20
_refine_diff_density_max 0.251
_refine_diff_density_min -0.216
_refine_ls_extinction_method none
_refine_ls_goodness_of_fit_ref 1.047
_refine_ls_hydrogen_treatment mixed
_refine_ls_matrix_type full
_refine_ls_number_parameters 187
_refine_ls_number_reflns 1654
_refine_ls_number_restraints 2
_refine_ls_restrained_S_all 1.047
_refine_ls_R_factor_all 0.0339
_refine_ls_R_factor_gt 0.0329
_refine_ls_shift/su_max 0.001
_refine_ls_shift/su_mean 0.001
_refine_ls_structure_factor_coef Fsqd
_refine_ls_weighting_details 'calc w=1/[\s^2^(Fo^2^)+(0.0726P)^2^+0.0800P] where P=(Fo^2^+2Fc^2^)/3'
_refine_ls_weighting_scheme calc
_refine_ls_wR_factor_gt 0.0948
_refine_ls_wR_factor_ref 0.0960
_reflns_number_gt 1605
_reflns_number_total 1654
_reflns_threshold_expression I>2\s(I)
_cod_data_source_file hg2513.cif
_cod_data_source_block I
_cod_depositor_comments
;
The following automatic conversions were performed:
'_symmetry_cell_setting' value 'Monoclinic' changed to 'monoclinic'
according to '/home/saulius/struct/CIF-dictionaries/cif_core.dic'
dictionary named 'cif_core.dic' version 2.4.1 from
2010-06-29.

'_exptl_absorpt_correction_type' value 'None' changed to
'none' according to '/home/saulius/struct/CIF-dictionaries/cif_core.dic'
dictionary named 'cif_core.dic' version 2.4.1 from 2010-06-29.

Automatic conversion script
Id: cif_fix_enum 1527 2010-12-29 10:47:43Z saulius 

The following automatic conversions were performed:

'_symmetry_cell_setting' value 'Monoclinic' changed to 'monoclinic'
according to /home/saulius/struct/CIF-dictionaries/cif_core.dic
dictionary named 'cif_core.dic' version 2.4.1 from
2010-06-29.

'_exptl_absorpt_correction_type' value 'None' changed to
'none' according to
/home/saulius/struct/CIF-dictionaries/cif_core.dic dictionary named
'cif_core.dic' version 2.4.1 from 2010-06-29.

Automatic conversion script
Id: cif_fix_values 1715 2011-07-08 13:25:40Z adriana 
;
_cod_original_sg_symbol_H-M 'P 21'
_cod_database_code 2222045
_cod_database_fobs_code 2222045

loop_
_symmetry_equiv_pos_as_xyz
'x, y, z'
'-x, y+1/2, -z'

loop_
_atom_site_type_symbol
_atom_site_label
_atom_site_fract_x
_atom_site_fract_y
_atom_site_fract_z
_atom_site_U_iso_or_equiv
_atom_site_adp_type
_atom_site_calc_flag
_atom_site_refinement_flags
_atom_site_occupancy
_atom_site_disorder_assembly
_atom_site_disorder_group
O O1 0.5611(2) -0.00004(14) 0.48762(9) 0.0210(3) Uani d . 1 . .
O O2 0.0298(2) 0.84291(14) 0.93515(9) 0.0198(3) Uani d . 1 . .
N N1 0.6516(3) 0.22034(16) 0.55197(10) 0.0142(3) Uani d D 1 . .
H H1 0.597(4) 0.3083(13) 0.5476(17) 0.021(6) Uiso d D 1 . .
C C1 0.8511(3) 0.18307(17) 0.62796(11) 0.0137(3) Uani d . 1 . .
C C2 1.0223(3) 0.07880(19) 0.60968(12) 0.0167(3) Uani d . 1 . .
H H2 0.9996 0.0294 0.5480 0.020 Uiso calc R 1 . .
C C3 1.2247(3) 0.0471(2) 0.68092(13) 0.0178(3) Uani d . 1 . .
H H3 1.3400 -0.0242 0.6683 0.021 Uiso calc R 1 . .
C C4 1.2586(3) 0.12030(19) 0.77122(13) 0.0186(4) Uani d . 1 . .
H H4 1.3989 0.1001 0.8198 0.022 Uiso calc R 1 . .
C C5 1.0881(3) 0.22226(19) 0.79020(12) 0.0163(3) Uani d . 1 . .
H H5 1.1130 0.2709 0.8522 0.020 Uiso calc R 1 . .
C C6 0.8790(3) 0.25582(17) 0.72004(12) 0.0134(3) Uani d . 1 . .
C C7 0.5199(3) 0.12874(19) 0.48755(12) 0.0154(3) Uani d . 1 . .
C C8 0.3184(3) 0.1947(2) 0.41365(12) 0.0197(4) Uani d . 1 . .
H H8A 0.1965 0.1219 0.3881 0.030 Uiso calc R 1 . .
H H8B 0.3925 0.2354 0.3583 0.030 Uiso calc R 1 . .
H H8C 0.2351 0.2697 0.4465 0.030 Uiso calc R 1 . .
C C9 0.6925(3) 0.36010(18) 0.74194(12) 0.0138(3) Uani d . 1 . .
H H9 0.5492 0.3725 0.6934 0.017 Uiso calc R 1 . .
C C10 0.7082(3) 0.43902(18) 0.82474(12) 0.0139(3) Uani d . 1 . .
H H10 0.8543 0.4281 0.8721 0.017 Uiso calc R 1 . .
C C11 0.5219(3) 0.54060(17) 0.84945(12) 0.0133(3) Uani d . 1 . .
C C12 0.3218(3) 0.58920(19) 0.78032(12) 0.0167(3) Uani d . 1 . .
H H12 0.2993 0.5521 0.7145 0.020 Uiso calc R 1 . .
C C13 0.1558(3) 0.6903(2) 0.80590(12) 0.0176(4) Uani d . 1 . .
H H13 0.0238 0.7230 0.7574 0.021 Uiso calc R 1 . .
C C14 0.1830(3) 0.74359(17) 0.90263(13) 0.0159(3) Uani d . 1 . .
C C15 0.3793(3) 0.6960(2) 0.97288(12) 0.0174(3) Uani d . 1 . .
H H15 0.3988 0.7316 1.0391 0.021 Uiso calc R 1 . .
C C16 0.5455(3) 0.59685(19) 0.94598(12) 0.0166(3) Uani d . 1 . .
H H16 0.6794 0.5661 0.9943 0.020 Uiso calc R 1 . .
C C17 -0.1752(3) 0.8937(2) 0.86533(13) 0.0195(4) Uani d . 1 . .
H H17A -0.2719 0.9622 0.8983 0.029 Uiso calc R 1 . .
H H17B -0.2822 0.8138 0.8405 0.029 Uiso calc R 1 . .
H H17C -0.1116 0.9399 0.8094 0.029 Uiso calc R 1 . .

loop_
_atom_site_aniso_label
_atom_site_aniso_U_11
_atom_site_aniso_U_22
_atom_site_aniso_U_33
_atom_site_aniso_U_12
_atom_site_aniso_U_13
_atom_site_aniso_U_23
O1 0.0263(7) 0.0130(6) 0.0215(6) 0.0003(5) -0.0038(5) -0.0027(5)
O2 0.0180(6) 0.0207(7) 0.0199(6) 0.0059(5) 0.0003(4) -0.0056(5)
N1 0.0181(7) 0.0110(6) 0.0128(6) 0.0011(5) -0.0004(5) -0.0001(5)
C1 0.0146(7) 0.0124(8) 0.0138(7) -0.0028(6) 0.0010(6) 0.0009(6)
C2 0.0195(8) 0.0147(8) 0.0164(7) -0.0003(6) 0.0038(6) -0.0019(6)
C3 0.0163(7) 0.0163(8) 0.0214(8) 0.0033(7) 0.0051(6) 0.0014(7)
C4 0.0145(7) 0.0181(8) 0.0221(8) 0.0011(7) -0.0005(6) 0.0026(7)
C5 0.0171(8) 0.0165(8) 0.0146(7) -0.0010(7) -0.0002(6) -0.0011(6)
C6 0.0157(8) 0.0107(7) 0.0139(7) -0.0019(6) 0.0019(6) 0.0002(6)
C7 0.0191(8) 0.0149(9) 0.0122(7) -0.0011(6) 0.0021(6) -0.0003(6)
C8 0.0239(8) 0.0181(9) 0.0151(8) 0.0006(7) -0.0042(6) 0.0003(6)
C9 0.0142(7) 0.0131(7) 0.0135(7) 0.0001(6) -0.0003(5) 0.0003(6)
C10 0.0160(7) 0.0115(7) 0.0139(7) 0.0002(6) 0.0014(5) 0.0020(6)
C11 0.0153(7) 0.0108(8) 0.0140(7) -0.0011(6) 0.0028(6) 0.0006(6)
C12 0.0191(8) 0.0164(8) 0.0137(7) -0.0003(7) -0.0004(6) -0.0031(6)
C13 0.0155(8) 0.0186(9) 0.0173(8) 0.0007(7) -0.0020(6) -0.0021(7)
C14 0.0151(7) 0.0126(8) 0.0203(8) -0.0001(6) 0.0032(6) -0.0010(6)
C15 0.0225(8) 0.0174(8) 0.0121(7) 0.0011(7) 0.0022(6) -0.0019(6)
C16 0.0194(8) 0.0161(8) 0.0134(7) 0.0015(7) -0.0008(6) 0.0008(6)
C17 0.0165(8) 0.0179(8) 0.0236(8) 0.0030(7) 0.0012(6) 0.0005(7)

loop_
_atom_type_symbol
_atom_type_description
_atom_type_scat_dispersion_real
_atom_type_scat_dispersion_imag
_atom_type_scat_source
C C 0.0033 0.0000 'International Tables Vol C Tables 4.2.6.8 and 6.1.1.4'
H H 0.0000 0.0000 'International Tables Vol C Tables 4.2.6.8 and 6.1.1.4'
N N 0.0061 0.0000 'International Tables Vol C Tables 4.2.6.8 and 6.1.1.4'
O O 0.0106 0.0000 'International Tables Vol C Tables 4.2.6.8 and 6.1.1.4'

loop_
_geom_angle_atom_site_label_1
_geom_angle_atom_site_label_2
_geom_angle_atom_site_label_3
_geom_angle_site_symmetry_1
_geom_angle_site_symmetry_3
_geom_angle
_geom_angle_publ_flag
C14 O2 C17 . . 117.70(13) ?
C7 N1 C1 . . 125.62(15) ?
C7 N1 H1 . . 114.7(15) ?
C1 N1 H1 . . 119.5(15) ?
C2 C1 C6 . . 120.61(15) ?
C2 C1 N1 . . 119.89(14) ?
C6 C1 N1 . . 119.45(14) ?
C3 C2 C1 . . 120.45(15) ?
C3 C2 H2 . . 119.8 ?
C1 C2 H2 . . 119.8 ?
C2 C3 C4 . . 119.71(16) ?
C2 C3 H3 . . 120.1 ?
C4 C3 H3 . . 120.1 ?
C5 C4 C3 . . 120.08(16) ?
C5 C4 H4 . . 120.0 ?
C3 C4 H4 . . 120.0 ?
C4 C5 C6 . . 121.68(15) ?
C4 C5 H5 . . 119.2 ?
C6 C5 H5 . . 119.2 ?
C5 C6 C1 . . 117.44(15) ?
C5 C6 C9 . . 121.59(14) ?
C1 C6 C9 . . 120.95(14) ?
O1 C7 N1 . . 123.22(16) ?
O1 C7 C8 . . 121.35(16) ?
N1 C7 C8 . . 115.43(16) ?
C7 C8 H8A . . 109.5 ?
C7 C8 H8B . . 109.5 ?
H8A C8 H8B . . 109.5 ?
C7 C8 H8C . . 109.5 ?
H8A C8 H8C . . 109.5 ?
H8B C8 H8C . . 109.5 ?
C10 C9 C6 . . 125.37(14) ?
C10 C9 H9 . . 117.3 ?
C6 C9 H9 . . 117.3 ?
C9 C10 C11 . . 126.38(15) ?
C9 C10 H10 . . 116.8 ?
C11 C10 H10 . . 116.8 ?
C16 C11 C12 . . 117.21(15) ?
C16 C11 C10 . . 119.28(15) ?
C12 C11 C10 . . 123.48(14) ?
C13 C12 C11 . . 121.52(15) ?
C13 C12 H12 . . 119.2 ?
C11 C12 H12 . . 119.2 ?
C12 C13 C14 . . 119.98(15) ?
C12 C13 H13 . . 120.0 ?
C14 C13 H13 . . 120.0 ?
O2 C14 C13 . . 124.45(15) ?
O2 C14 C15 . . 116.02(14) ?
C13 C14 C15 . . 119.53(15) ?
C16 C15 C14 . . 119.89(15) ?
C16 C15 H15 . . 120.1 ?
C14 C15 H15 . . 120.1 ?
C15 C16 C11 . . 121.86(15) ?
C15 C16 H16 . . 119.1 ?
C11 C16 H16 . . 119.1 ?
O2 C17 H17A . . 109.5 ?
O2 C17 H17B . . 109.5 ?
H17A C17 H17B . . 109.5 ?
O2 C17 H17C . . 109.5 ?
H17A C17 H17C . . 109.5 ?
H17B C17 H17C . . 109.5 ?

loop_
_geom_bond_atom_site_label_1
_geom_bond_atom_site_label_2
_geom_bond_site_symmetry_2
_geom_bond_distance
_geom_bond_publ_flag
O1 C7 . 1.234(2) ?
O2 C14 . 1.367(2) ?
O2 C17 . 1.433(2) ?
N1 C7 . 1.355(2) ?
N1 C1 . 1.425(2) ?
N1 H1 . 0.879(10) ?
C1 C2 . 1.398(2) ?
C1 C6 . 1.413(2) ?
C2 C3 . 1.385(2) ?
C2 H2 . 0.9500 ?
C3 C4 . 1.394(3) ?
C3 H3 . 0.9500 ?
C4 C5 . 1.383(2) ?
C4 H4 . 0.9500 ?
C5 C6 . 1.406(2) ?
C5 H5 . 0.9500 ?
C6 C9 . 1.471(2) ?
C7 C8 . 1.505(2) ?
C8 H8A . 0.9800 ?
C8 H8B . 0.9800 ?
C8 H8C . 0.9800 ?
C9 C10 . 1.339(2) ?
C9 H9 . 0.9500 ?
C10 C11 . 1.465(2) ?
C10 H10 . 0.9500 ?
C11 C16 . 1.401(2) ?
C11 C12 . 1.403(2) ?
C12 C13 . 1.389(2) ?
C12 H12 . 0.9500 ?
C13 C14 . 1.393(2) ?
C13 H13 . 0.9500 ?
C14 C15 . 1.395(2) ?
C15 C16 . 1.384(2) ?
C15 H15 . 0.9500 ?
C16 H16 . 0.9500 ?
C17 H17A . 0.9800 ?
C17 H17B . 0.9800 ?
C17 H17C . 0.9800 ?

loop_
_geom_hbond_atom_site_label_D
_geom_hbond_atom_site_label_H
_geom_hbond_atom_site_label_A
_geom_hbond_site_symmetry_A
_geom_hbond_distance_DH
_geom_hbond_distance_HA
_geom_hbond_distance_DA
_geom_hbond_angle_DHA
_geom_hbond_publ_flag
N1 H1 O1 2_656 0.880(10) 2.030(10) 2.895(2) 169(2) yes

loop_
_geom_torsion_atom_site_label_1
_geom_torsion_atom_site_label_2
_geom_torsion_atom_site_label_3
_geom_torsion_atom_site_label_4
_geom_torsion_site_symmetry_1
_geom_torsion_site_symmetry_2
_geom_torsion_site_symmetry_3
_geom_torsion_site_symmetry_4
_geom_torsion
_geom_torsion_publ_flag
C7 N1 C1 C2 . . . . 38.5(2) ?
C7 N1 C1 C6 . . . . -143.74(16) ?
C6 C1 C2 C3 . . . . -1.2(2) ?
N1 C1 C2 C3 . . . . 176.45(14) ?
C1 C2 C3 C4 . . . . -0.4(3) ?
C2 C3 C4 C5 . . . . 1.2(3) ?
C3 C4 C5 C6 . . . . -0.4(3) ?
C4 C5 C6 C1 . . . . -1.1(2) ?
C4 C5 C6 C9 . . . . 177.47(16) ?
C2 C1 C6 C5 . . . . 2.0(2) ?
N1 C1 C6 C5 . . . . -175.74(15) ?
C2 C1 C6 C9 . . . . -176.66(14) ?
N1 C1 C6 C9 . . . . 5.6(2) ?
C1 N1 C7 O1 . . . . -0.4(3) ?
C1 N1 C7 C8 . . . . -179.72(14) ?
C5 C6 C9 C10 . . . . 4.8(3) ?
C1 C6 C9 C10 . . . . -176.68(16) ?
C6 C9 C10 C11 . . . . -178.20(15) ?
C9 C10 C11 C16 . . . . 169.14(16) ?
C9 C10 C11 C12 . . . . -12.9(3) ?
C16 C11 C12 C13 . . . . 0.9(2) ?
C10 C11 C12 C13 . . . . -177.13(16) ?
C11 C12 C13 C14 . . . . -1.3(3) ?
C17 O2 C14 C13 . . . . 1.1(2) ?
C17 O2 C14 C15 . . . . -179.56(15) ?
C12 C13 C14 O2 . . . . -179.96(16) ?
C12 C13 C14 C15 . . . . 0.8(3) ?
O2 C14 C15 C16 . . . . -179.11(15) ?
C13 C14 C15 C16 . . . . 0.2(3) ?
C14 C15 C16 C11 . . . . -0.7(3) ?
C12 C11 C16 C15 . . . . 0.1(2) ?
C10 C11 C16 C15 . . . . 178.23(16) ?

loop_
_cod_related_entry_id
_cod_related_entry_database
_cod_related_entry_code
1 ChemSpider 24742360
